data_4308266
loop_
_publ_author_name
'Xin-Yi Wang'
'Rachelle Justice'
'Slavi C. Sevov'

_publ_section_title
;
Hydrogen-Bonded Metal-Complex Sulfonate (MCS) Inclusion Compounds: Effect
of the Guest Molecule on the Host Framework
;
_journal_name_full 'Inorganic Chemistry'
_journal_page_first 4626
_journal_page_last 4631
_journal_paper_doi 10.1021/ic070324p
_journal_volume 46
_journal_year 2007
_chemical_formula_moiety '3(C12 O6 S2), 2(Co H18 N6), C3 H7 N O, 2(H2 O)'
_chemical_formula_sum 'C39 H71 Co2 N13 O21 S6'
_chemical_formula_weight 1368.29
_chemical_name_common CoHA-BPDS-DMF
_chemical_name_systematic
; 
 ? 
;
_space_group_IT_number 15
_symmetry_cell_setting monoclinic
_symmetry_space_group_name_Hall '-C 2yc'
_symmetry_space_group_name_H-M 'C 1 2/c 1'
_atom_sites_solution_hydrogens geom
_atom_sites_solution_primary direct
_atom_sites_solution_secondary difmap
_audit_creation_method SHELXL-97
_cell_angle_alpha 90.00
_cell_angle_beta 101.280(2)
_cell_angle_gamma 90.00
_cell_formula_units_Z 4
_cell_length_a 30.0959(8)
_cell_length_b 15.3393(5)
_cell_length_c 12.8545(4)
_cell_measurement_temperature 100(2)
_cell_volume 5819.6(3)
_computing_cell_refinement 'Bruker SMART'
_computing_data_collection 'Bruker SMART'
_computing_data_reduction 'Bruker SHELXTL-V5.1'
_computing_molecular_graphics Diomand
_computing_publication_material 'SHELXL-97 (Sheldrick, 1997)'
_computing_structure_refinement 'SHELXL-97 (Sheldrick, 1997)'
_computing_structure_solution 'SHELXS-97 (Sheldrick, 1990)'
_diffrn_ambient_temperature 100(2)
_diffrn_measured_fraction_theta_full 0.999
_diffrn_measured_fraction_theta_max 0.999
_diffrn_measurement_device_type 'CCD area detector'
_diffrn_measurement_method 'phi and omega scans'
_diffrn_radiation_monochromator graphite
_diffrn_radiation_source 'fine-focus sealed tube'
_diffrn_radiation_type MoK\a
_diffrn_radiation_wavelength 0.71073
_diffrn_reflns_av_R_equivalents 0.0412
_diffrn_reflns_av_sigmaI/netI 0.0325
_diffrn_reflns_limit_h_max 39
_diffrn_reflns_limit_h_min -38
_diffrn_reflns_limit_k_max 19
_diffrn_reflns_limit_k_min -18
_diffrn_reflns_limit_l_max 16
_diffrn_reflns_limit_l_min -16
_diffrn_reflns_number 30570
_diffrn_reflns_theta_full 27.50
_diffrn_reflns_theta_max 27.50
_diffrn_reflns_theta_min 1.50
_exptl_absorpt_coefficient_mu 0.868
_exptl_absorpt_correction_T_max 0.9579
_exptl_absorpt_correction_T_min 0.8808
_exptl_absorpt_correction_type multi-scan
_exptl_absorpt_process_details 'Blessing, R.H. (1995) Acta Cryst. A51, 33-38'
_exptl_crystal_colour orange
_exptl_crystal_density_diffrn 1.550
_exptl_crystal_density_meas ?
_exptl_crystal_density_method .
_exptl_crystal_description block
_exptl_crystal_F_000 2816
_exptl_crystal_size_max 0.15
_exptl_crystal_size_mid 0.09
_exptl_crystal_size_min 0.05
_refine_diff_density_max 1.588
_refine_diff_density_min -0.894
_refine_diff_density_rms 0.095
_refine_ls_extinction_method none
_refine_ls_goodness_of_fit_ref 1.042
_refine_ls_hydrogen_treatment constr
_refine_ls_matrix_type full
_refine_ls_number_parameters 487
_refine_ls_number_reflns 6668
_refine_ls_number_restraints 66
_refine_ls_restrained_S_all 1.039
_refine_ls_R_factor_all 0.0686
_refine_ls_R_factor_gt 0.0522
_refine_ls_shift/su_max 0.001
_refine_ls_shift/su_mean 0.000
_refine_ls_structure_factor_coef Fsqd
_refine_ls_weighting_details 'calc w=1/[\s^2^(Fo^2^)+(0.0858P)^2^+16.3613P] where P=(Fo^2^+2Fc^2^)/3'
_refine_ls_weighting_scheme calc
_refine_ls_wR_factor_gt 0.1430
_refine_ls_wR_factor_ref 0.1524
_reflns_number_gt 5294
_reflns_number_total 6668
_reflns_threshold_expression >2sigma(I)
_cod_data_source_file ic070324p-file001_2.cif
_cod_data_source_block CoHA-BPDS-DMF
_cod_database_code 4308266

loop_
_symmetry_equiv_pos_as_xyz
'x, y, z'
'-x, y, -z+1/2'
'x+1/2, y+1/2, z'
'-x+1/2, y+1/2, -z+1/2'
'-x, -y, -z'
'x, -y, z-1/2'
'-x+1/2, -y+1/2, -z'
'x+1/2, -y+1/2, z-1/2'

loop_
_atom_site_label
_atom_site_type_symbol
_atom_site_fract_x
_atom_site_fract_y
_atom_site_fract_z
_atom_site_U_iso_or_equiv
_atom_site_adp_type
_atom_site_occupancy
_atom_site_symmetry_multiplicity
_atom_site_calc_flag
_atom_site_refinement_flags
_atom_site_disorder_assembly
_atom_site_disorder_group
Co1 Co 0.259890(13) 0.86945(3) 0.77233(3) 0.02003(13) Uani 1 1 d . . .
S1 S 0.33944(3) 0.75017(6) 0.53073(6) 0.0307(2) Uani 1 1 d . . .
S2 S 0.65923(2) 0.89052(5) 0.34232(6) 0.02369(18) Uani 1 1 d . . .
S3 S 0.33004(4) 0.39160(6) 0.43970(9) 0.0489(3) Uani 1 1 d . . .
O1 O 0.32428(9) 0.6672(2) 0.4808(2) 0.0471(7) Uani 1 1 d . . .
O2 O 0.30779(9) 0.8204(2) 0.4952(2) 0.0458(7) Uani 1 1 d . . .
O3 O 0.35081(9) 0.74108(19) 0.64604(19) 0.0381(6) Uani 1 1 d . . .
O4 O 0.67775(8) 0.81008(16) 0.3092(2) 0.0367(6) Uani 1 1 d . . .
O5 O 0.68373(8) 0.92156(18) 0.44516(19) 0.0369(6) Uani 1 1 d . . .
O6 O 0.65499(7) 0.95879(15) 0.26224(18) 0.0286(5) Uani 1 1 d . . .
O7 O 0.3308(2) 0.3286(4) 0.3589(5) 0.0436(15) Uani 0.486(4) 1 d P . .
O8 O 0.3271(2) 0.2998(4) 0.4537(8) 0.072(3) Uani 0.486(4) 1 d P . .
O9 O 0.3300(2) 0.3480(5) 0.5407(5) 0.0509(17) Uani 0.486(4) 1 d P . .
O10 O 0.30255(18) 0.4375(4) 0.5115(6) 0.0523(17) Uani 0.514(4) 1 d P . .
O11 O 0.30905(19) 0.4673(4) 0.4213(6) 0.0596(19) Uani 0.514(4) 1 d P . .
O12 O 0.3028(2) 0.4148(6) 0.3264(6) 0.077(2) Uani 0.514(4) 1 d P . .
O1W O 0.32253(13) 0.5543(3) 0.6552(4) 0.0858(13) Uani 1 1 d . . .
N1 N 0.32627(9) 0.85935(19) 0.8037(2) 0.0293(6) Uani 1 1 d . . .
H1A H 0.3357 0.8424 0.8723 0.044 Uiso 1 1 calc R . .
H1B H 0.3388 0.9119 0.7935 0.044 Uiso 1 1 calc R . .
H1C H 0.3351 0.8191 0.7598 0.044 Uiso 1 1 calc R . .
N2 N 0.26712(9) 0.98453(17) 0.8413(2) 0.0265(6) Uani 1 1 d . . .
H2A H 0.2396 1.0109 0.8337 0.040 Uiso 1 1 calc R . .
H2B H 0.2859 1.0180 0.8105 0.040 Uiso 1 1 calc R . .
H2C H 0.2792 0.9779 0.9115 0.040 Uiso 1 1 calc R . .
N3 N 0.25326(9) 0.75327(17) 0.7066(2) 0.0250(5) Uani 1 1 d . . .
H3A H 0.2805 0.7254 0.7199 0.038 Uiso 1 1 calc R . .
H3B H 0.2436 0.7589 0.6353 0.038 Uiso 1 1 calc R . .
H3C H 0.2327 0.7218 0.7341 0.038 Uiso 1 1 calc R . .
N4 N 0.25673(11) 0.81377(19) 0.9062(2) 0.0323(6) Uani 1 1 d . . .
H4A H 0.2282 0.7929 0.9037 0.048 Uiso 1 1 calc R . .
H4B H 0.2636 0.8533 0.9597 0.048 Uiso 1 1 calc R . .
H4C H 0.2769 0.7689 0.9179 0.048 Uiso 1 1 calc R . .
N5 N 0.26309(10) 0.92216(18) 0.6356(2) 0.0282(6) Uani 1 1 d . . .
H5A H 0.2735 0.8821 0.5939 0.042 Uiso 1 1 calc R . .
H5B H 0.2822 0.9686 0.6459 0.042 Uiso 1 1 calc R . .
H5C H 0.2350 0.9403 0.6031 0.042 Uiso 1 1 calc R . .
N6 N 0.19368(9) 0.88197(18) 0.7427(2) 0.0284(6) Uani 1 1 d . . .
H6A H 0.1812 0.8379 0.7747 0.043 Uiso 1 1 calc R . .
H6B H 0.1831 0.8797 0.6714 0.043 Uiso 1 1 calc R . .
H6C H 0.1861 0.9341 0.7681 0.043 Uiso 1 1 calc R . .
C1 C 0.39050(10) 0.7754(2) 0.4897(2) 0.0244(6) Uani 1 1 d . . .
C2A C 0.4267(6) 0.7103(14) 0.5107(11) 0.028(3) Uani 0.48(4) 1 d PU . .
C2B C 0.4186(7) 0.7123(12) 0.478(2) 0.048(5) Uani 0.52(4) 1 d PU . .
C3A C 0.3974(3) 0.8524(8) 0.4419(9) 0.019(2) Uiso 0.48(4) 1 d PU . .
C3B C 0.4013(4) 0.8637(6) 0.474(2) 0.043(3) Uani 0.52(4) 1 d PU . .
C4A C 0.4607(7) 0.7291(11) 0.451(3) 0.052(6) Uani 0.48(4) 1 d PU . .
C4B C 0.4676(6) 0.7332(14) 0.4800(12) 0.035(3) Uiso 0.52(4) 1 d PU . .
C5A C 0.4379(5) 0.8689(11) 0.4137(11) 0.021(3) Uani 0.48(4) 1 d PU . .
C5B C 0.4435(6) 0.8837(10) 0.447(2) 0.043(4) Uani 0.52(4) 1 d PU . .
C6 C 0.47362(10) 0.8137(2) 0.4341(2) 0.0240(6) Uani 1 1 d . . .
C7 C 0.51839(10) 0.8328(2) 0.4065(2) 0.0243(6) Uani 1 1 d . . .
C8A C 0.54459(17) 0.7665(3) 0.3724(6) 0.0387(15) Uani 0.770(12) 1 d PU . .
C8B C 0.5531(6) 0.7784(11) 0.4437(19) 0.034(5) Uani 0.230(12) 1 d PU . .
C9A C 0.5364(2) 0.9158(4) 0.4124(9) 0.050(2) Uani 0.770(12) 1 d PU . .
C9B C 0.5243(6) 0.9080(12) 0.3553(15) 0.026(4) Uani 0.230(12) 1 d PU . .
C10A C 0.58720(16) 0.7835(3) 0.3505(5) 0.0367(16) Uani 0.770(12) 1 d PU . .
C10B C 0.5952(5) 0.7966(11) 0.4200(15) 0.033(4) Uiso 0.230(12) 1 d PU . .
C11A C 0.5791(3) 0.9335(4) 0.3914(8) 0.052(2) Uani 0.770(12) 1 d PU . .
C11B C 0.5665(7) 0.9253(11) 0.3356(16) 0.028(4) Uani 0.230(12) 1 d PU . .
C12 C 0.60392(10) 0.8668(2) 0.3618(2) 0.0231(6) Uani 1 1 d . . .
C13 C 0.38606(16) 0.4292(2) 0.4603(3) 0.0454(10) Uani 1 1 d . . .
C14 C 0.4081(2) 0.4560(4) 0.5568(4) 0.0674(16) Uani 1 1 d . . .
C15 C 0.45299(19) 0.4837(4) 0.5730(4) 0.0643(14) Uani 1 1 d . . .
C16A C 0.4551(3) 0.4386(12) 0.3927(7) 0.049(3) Uani 0.56(3) 1 d PU . .
C16B C 0.4504(4) 0.4878(14) 0.3957(8) 0.042(4) Uani 0.44(3) 1 d PU . .
C17B C 0.4061(4) 0.4575(14) 0.3778(8) 0.043(4) Uani 0.44(3) 1 d PU . .
C17A C 0.4108(4) 0.4104(12) 0.3765(8) 0.055(3) Uani 0.56(3) 1 d PU . .
C18 C 0.47621(15) 0.4859(2) 0.4915(3) 0.0423(9) Uani 1 1 d . . .
C19 C 0.5292(5) 0.7100(7) 0.7334(10) 0.081(4) Uani 0.50 1 d P . .
C20 C 0.5453(6) 0.8637(10) 0.7351(17) 0.136(8) Uani 0.50 1 d PU . .
O14 O 0.5000 0.6441(5) 0.7500 0.138(3) Uani 1 2 d S . .
N7 N 0.5196(3) 0.8026(6) 0.7400(5) 0.119(3) Uani 0.50 1 d P . .
C21 C 0.5196(3) 0.8026(6) 0.7400(5) 0.119(3) Uani 0.50 1 d PU . .

loop_
_atom_site_aniso_label
_atom_site_aniso_U_11
_atom_site_aniso_U_22
_atom_site_aniso_U_33
_atom_site_aniso_U_23
_atom_site_aniso_U_13
_atom_site_aniso_U_12
Co1 0.0183(2) 0.0194(2) 0.0247(2) -0.00073(15) 0.00982(15) -0.00123(15)
S1 0.0187(4) 0.0466(5) 0.0297(4) -0.0115(3) 0.0119(3) -0.0073(3)
S2 0.0184(3) 0.0231(4) 0.0315(4) 0.0027(3) 0.0096(3) -0.0004(3)
S3 0.0688(7) 0.0251(5) 0.0556(6) -0.0069(4) 0.0195(5) -0.0043(4)
O1 0.0343(14) 0.0625(19) 0.0500(16) -0.0273(14) 0.0217(12) -0.0244(13)
O2 0.0255(13) 0.070(2) 0.0453(15) -0.0041(14) 0.0141(11) 0.0111(13)
O3 0.0335(13) 0.0556(17) 0.0299(12) -0.0058(11) 0.0174(10) -0.0087(12)
O4 0.0277(12) 0.0257(12) 0.0625(16) 0.0033(11) 0.0232(12) 0.0032(9)
O5 0.0272(13) 0.0462(16) 0.0357(13) 0.0025(11) 0.0019(10) -0.0046(11)
O6 0.0253(11) 0.0278(12) 0.0347(12) 0.0069(9) 0.0111(9) -0.0040(9)
O7 0.042(3) 0.033(3) 0.055(4) -0.019(3) 0.008(3) -0.007(2)
O8 0.032(3) 0.019(3) 0.161(9) -0.016(4) 0.011(4) -0.002(2)
O9 0.045(3) 0.069(4) 0.042(3) 0.008(3) 0.017(3) -0.019(3)
O10 0.031(3) 0.038(3) 0.094(5) -0.020(3) 0.025(3) -0.012(2)
O11 0.032(3) 0.040(3) 0.106(6) 0.002(3) 0.014(3) 0.011(2)
O12 0.033(3) 0.105(6) 0.080(5) -0.008(5) -0.020(3) 0.006(4)
O1W 0.054(2) 0.067(2) 0.129(4) 0.032(2) 0.000(2) -0.0181(18)
N1 0.0221(13) 0.0296(15) 0.0383(15) -0.0061(12) 0.0107(11) -0.0010(11)
N2 0.0266(13) 0.0235(13) 0.0319(13) -0.0038(11) 0.0124(11) 0.0002(10)
N3 0.0221(13) 0.0238(13) 0.0303(13) -0.0018(10) 0.0078(10) -0.0021(10)
N4 0.0405(17) 0.0286(15) 0.0289(14) 0.0014(11) 0.0099(12) -0.0057(12)
N5 0.0305(14) 0.0247(14) 0.0326(14) 0.0010(11) 0.0139(11) -0.0044(11)
N6 0.0221(13) 0.0314(15) 0.0345(14) -0.0007(11) 0.0129(11) 0.0006(11)
C1 0.0177(14) 0.0325(17) 0.0249(14) -0.0023(12) 0.0089(11) -0.0019(12)
C2A 0.019(5) 0.039(7) 0.027(5) 0.002(5) 0.004(4) 0.010(4)
C2B 0.031(8) 0.026(5) 0.096(14) 0.029(8) 0.038(9) 0.005(5)
C3B 0.030(4) 0.036(5) 0.066(8) -0.024(5) 0.019(5) -0.006(3)
C4A 0.033(8) 0.021(5) 0.117(18) 0.012(9) 0.054(10) 0.006(5)
C5A 0.019(5) 0.013(6) 0.030(6) -0.002(4) 0.006(4) -0.005(4)
C5B 0.020(5) 0.024(5) 0.085(12) -0.020(6) 0.014(7) -0.006(4)
C6 0.0190(14) 0.0261(16) 0.0281(15) 0.0023(12) 0.0073(12) 0.0010(12)
C7 0.0198(14) 0.0247(15) 0.0311(15) 0.0033(12) 0.0114(12) 0.0008(12)
C8A 0.025(2) 0.027(2) 0.073(5) -0.014(3) 0.029(3) -0.0067(18)
C8B 0.032(8) 0.020(7) 0.058(13) 0.006(8) 0.028(8) -0.001(6)
C9A 0.036(4) 0.026(3) 0.102(6) -0.009(4) 0.044(4) 0.000(2)
C9B 0.024(8) 0.023(8) 0.033(9) 0.008(7) 0.009(7) 0.001(6)
C10A 0.027(2) 0.024(2) 0.066(4) -0.009(2) 0.026(2) -0.0035(17)
C11A 0.041(4) 0.025(3) 0.102(6) -0.015(4) 0.046(4) -0.007(2)
C11B 0.037(9) 0.009(7) 0.038(9) 0.000(7) 0.010(8) -0.007(6)
C12 0.0193(14) 0.0239(15) 0.0285(15) 0.0029(12) 0.0103(11) -0.0016(11)
C13 0.067(3) 0.0252(18) 0.048(2) -0.0004(16) 0.021(2) -0.0039(18)
C14 0.088(4) 0.073(3) 0.051(3) -0.027(2) 0.037(3) -0.038(3)
C15 0.085(4) 0.066(3) 0.052(3) -0.027(2) 0.038(3) -0.026(3)
C16A 0.058(5) 0.042(8) 0.046(4) -0.008(4) 0.007(4) 0.007(4)
C16B 0.054(6) 0.037(10) 0.039(5) 0.000(5) 0.020(4) -0.004(5)
C17B 0.057(6) 0.041(10) 0.034(5) -0.007(5) 0.014(4) 0.001(5)
C17A 0.076(6) 0.041(8) 0.052(5) -0.017(5) 0.018(4) 0.007(5)
C18 0.061(3) 0.0282(19) 0.0392(19) 0.0079(15) 0.0143(18) 0.0044(17)
C19 0.115(10) 0.036(5) 0.082(8) 0.006(5) -0.007(7) -0.024(6)
C20 0.100(11) 0.072(9) 0.197(18) 0.048(10) -0.065(11) -0.048(8)
O14 0.119(7) 0.078(5) 0.194(9) 0.000 -0.024(6) 0.000
N7 0.167(10) 0.129(6) 0.055(3) 0.014(4) 0.010(5) 0.041(5)
C21 0.167(10) 0.129(6) 0.055(3) 0.014(4) 0.010(5) 0.041(5)

loop_
_atom_type_symbol
_atom_type_description
_atom_type_scat_dispersion_real
_atom_type_scat_dispersion_imag
_atom_type_scat_source
C C 0.0033 0.0016 'International Tables Vol C Tables 4.2.6.8 and 6.1.1.4'
H H 0.0000 0.0000 'International Tables Vol C Tables 4.2.6.8 and 6.1.1.4'
N N 0.0061 0.0033 'International Tables Vol C Tables 4.2.6.8 and 6.1.1.4'
O O 0.0106 0.0060 'International Tables Vol C Tables 4.2.6.8 and 6.1.1.4'
S S 0.1246 0.1234 'International Tables Vol C Tables 4.2.6.8 and 6.1.1.4'
Co Co 0.3494 0.9721 'International Tables Vol C Tables 4.2.6.8 and 6.1.1.4'

loop_
_geom_angle_atom_site_label_1
_geom_angle_atom_site_label_2
_geom_angle_atom_site_label_3
_geom_angle
_geom_angle_site_symmetry_1
_geom_angle_site_symmetry_3
_geom_angle_publ_flag
N4 Co1 N5 178.31(12) . . ?
N4 Co1 N6 89.51(13) . . ?
N5 Co1 N6 90.66(12) . . ?
N4 Co1 N1 90.44(13) . . ?
N5 Co1 N1 89.44(12) . . ?
N6 Co1 N1 178.75(12) . . ?
N4 Co1 N3 87.92(12) . . ?
N5 Co1 N3 90.40(11) . . ?
N6 Co1 N3 89.51(11) . . ?
N1 Co1 N3 91.73(11) . . ?
N4 Co1 N2 90.90(12) . . ?
N5 Co1 N2 90.78(11) . . ?
N6 Co1 N2 91.05(11) . . ?
N1 Co1 N2 87.71(12) . . ?
N3 Co1 N2 178.69(12) . . ?
O2 S1 O1 112.32(18) . . ?
O2 S1 O3 113.54(16) . . ?
O1 S1 O3 110.75(18) . . ?
O2 S1 C1 107.43(16) . . ?
O1 S1 C1 106.04(15) . . ?
O3 S1 C1 106.22(14) . . ?
O4 S2 O6 112.92(15) . . ?
O4 S2 O5 112.80(16) . . ?
O6 S2 O5 111.34(15) . . ?
O4 S2 C12 107.04(15) . . ?
O6 S2 C12 107.05(14) . . ?
O5 S2 C12 105.11(15) . . ?
O11 S3 O7 122.8(4) . . ?
O11 S3 O8 148.4(4) . . ?
O7 S3 O8 55.3(4) . . ?
O11 S3 O9 118.6(5) . . ?
O7 S3 O9 109.9(4) . . ?
O8 S3 O9 54.8(5) . . ?
O11 S3 O10 53.6(4) . . ?
O7 S3 O10 147.5(3) . . ?
O8 S3 O10 109.0(4) . . ?
O9 S3 O10 65.1(4) . . ?
O11 S3 O12 59.2(4) . . ?
O7 S3 O12 63.7(4) . . ?
O8 S3 O12 108.0(5) . . ?
O9 S3 O12 147.1(4) . . ?
O10 S3 O12 102.1(4) . . ?
O11 S3 C13 98.6(3) . . ?
O7 S3 C13 100.4(3) . . ?
O8 S3 C13 112.8(3) . . ?
O9 S3 C13 100.6(3) . . ?
O10 S3 C13 112.1(2) . . ?
O12 S3 C13 112.2(3) . . ?
O8 O7 S3 62.4(4) . . ?
O8 O7 O12 112.7(6) . . ?
S3 O7 O12 62.6(4) . . ?
O7 O8 O9 125.9(6) . . ?
O7 O8 S3 62.3(4) . . ?
O9 O8 S3 64.0(4) . . ?
O8 O9 S3 61.2(4) . . ?
O8 O9 O10 109.4(6) . . ?
S3 O9 O10 59.4(3) . . ?
O11 O10 S3 55.1(3) . . ?
O11 O10 O9 110.5(5) . . ?
S3 O10 O9 55.5(3) . . ?
O10 O11 S3 71.4(4) . . ?
O10 O11 O12 122.9(6) . . ?
S3 O11 O12 68.9(4) . . ?
O11 O12 S3 51.9(3) . . ?
O11 O12 O7 105.6(5) . . ?
S3 O12 O7 53.8(3) . . ?
C2B C1 C3B 121.2(8) . . ?
C3A C1 C2A 120.0(9) . . ?
C2B C1 S1 119.3(7) . . ?
C3A C1 S1 122.9(5) . . ?
C3B C1 S1 119.5(4) . . ?
C2A C1 S1 117.1(8) . . ?
C4A C2A C1 110.4(16) . . ?
C1 C2B C4B 119.5(16) . . ?
C5A C3A C1 120.2(9) . . ?
C5B C3B C1 119.1(9) . . ?
C1 C3B C5A 110.3(8) . . ?
C6 C4A C2B 120.4(14) . . ?
C6 C4A C2A 121.9(15) . . ?
C6 C4B C2B 113.0(15) . . ?
C6 C5A C3A 123.4(11) . . ?
C3B C5B C6 118.9(12) . . ?
C5A C6 C4A 112.3(12) . . ?
C4B C6 C5B 118.5(11) . . ?
C5A C6 C7 123.5(7) . . ?
C4A C6 C7 121.1(7) . . ?
C4B C6 C7 118.3(9) . . ?
C5B C6 C7 120.1(7) . . ?
C8B C7 C9B 122.0(10) . . ?
C8B C7 C9A 106.4(8) . . ?
C9A C7 C8A 116.4(4) . . ?
C8B C7 C6 118.0(7) . . ?
C9B C7 C6 119.6(8) . . ?
C9A C7 C6 122.2(3) . . ?
C8A C7 C6 121.4(3) . . ?
C10A C8A C7 121.5(4) . . ?
C7 C8A C10B 102.9(7) . . ?
C7 C8B C10B 118.4(13) . . ?
C7 C8B C10A 104.5(12) . . ?
C7 C9A C11A 122.5(5) . . ?
C7 C9A C11B 109.9(8) . . ?
C7 C9B C11B 118.0(15) . . ?
C7 C9B C11A 106.3(11) . . ?
C10B C10A C12 70.4(11) . . ?
C10B C10A C8A 85.5(11) . . ?
C12 C10A C8A 119.2(4) . . ?
C12 C10B C8B 124.0(14) . . ?
C12 C10B C8A 106.8(11) . . ?
C12 C11A C9A 119.0(5) . . ?
C12 C11A C9B 108.2(8) . . ?
C9B C11B C12 123.5(14) . . ?
C12 C11B C9A 109.9(12) . . ?
C11A C12 C10B 105.4(8) . . ?
C11A C12 C10A 121.3(4) . . ?
C10B C12 C11B 113.5(10) . . ?
C10A C12 C11B 107.7(8) . . ?
C11A C12 S2 117.9(3) . . ?
C10B C12 S2 121.7(7) . . ?
C10A C12 S2 120.8(3) . . ?
C11B C12 S2 124.0(7) . . ?
C14 C13 C17B 113.4(7) . . ?
C14 C13 C17A 120.7(6) . . ?
C14 C13 S3 121.6(3) . . ?
C17B C13 S3 122.5(6) . . ?
C17A C13 S3 116.1(5) . . ?
C13 C14 C15 121.2(4) . . ?
C18 C15 C14 121.2(4) . . ?
C17A C16A C18 121.3(7) . . ?
C17B C16A C18 105.3(7) . . ?
C18 C16B C17B 121.2(8) . . ?
C18 C16B C17A 113.3(9) . . ?
C16B C17B C13 121.6(9) . . ?
C13 C17B C16A 114.3(9) . . ?
C16A C17A C13 116.5(8) . . ?
C13 C17A C16B 101.8(7) . . ?
C16B C18 C15 114.7(6) . . ?
C16B C18 C18 120.6(6) . 5_666 ?
C15 C18 C18 121.5(5) . 5_666 ?
C15 C18 C16A 116.3(5) . . ?
C18 C18 C16A 120.6(5) 5_666 . ?
O14 C19 N7 124.4(12) . . ?
N7 C19 C19 77.5(7) . 2_656 ?
C19 O14 C19 86.1(13) . 2_656 ?
C20 N7 C21 129.6(12) . 2_656 ?
C20 N7 N7 129.6(12) . 2_656 ?
C20 N7 C19 127.7(14) . . ?
C21 N7 C19 102.5(7) 2_656 . ?
N7 N7 C19 102.5(7) 2_656 . ?

loop_
_geom_bond_atom_site_label_1
_geom_bond_atom_site_label_2
_geom_bond_distance
_geom_bond_site_symmetry_2
_geom_bond_publ_flag
Co1 N4 1.940(3) . ?
Co1 N5 1.955(3) . ?
Co1 N6 1.963(3) . ?
Co1 N1 1.965(3) . ?
Co1 N3 1.966(3) . ?
Co1 N2 1.968(3) . ?
S1 O2 1.451(3) . ?
S1 O1 1.458(3) . ?
S1 O3 1.461(3) . ?
S1 C1 1.763(3) . ?
S2 O4 1.451(2) . ?
S2 O6 1.456(2) . ?
S2 O5 1.462(3) . ?
S2 C12 1.769(3) . ?
S3 O11 1.320(6) . ?
S3 O7 1.423(5) . ?
S3 O8 1.425(6) . ?
S3 O9 1.461(6) . ?
S3 O10 1.526(6) . ?
S3 O12 1.566(7) . ?
S3 C13 1.752(5) . ?
O7 O8 1.321(11) . ?
O7 O12 1.581(10) . ?
O8 O9 1.329(10) . ?
O9 O10 1.609(9) . ?
O10 O11 1.296(9) . ?
O11 O12 1.442(10) . ?
C1 C2B 1.31(2) . ?
C1 C3A 1.366(11) . ?
C1 C3B 1.418(10) . ?
C1 C2A 1.46(2) . ?
C2A C4B 1.41(3) . ?
C2A C4A 1.42(3) . ?
C2B C4A 1.40(2) . ?
C2B C4B 1.51(3) . ?
C3A C5A 1.362(19) . ?
C3A C5B 1.457(19) . ?
C3B C5B 1.413(19) . ?
C3B C5A 1.464(19) . ?
C4A C6 1.384(17) . ?
C4B C6 1.40(2) . ?
C5A C6 1.352(16) . ?
C5B C6 1.434(17) . ?
C6 C7 1.488(4) . ?
C7 C8B 1.350(17) . ?
C7 C9B 1.358(17) . ?
C7 C9A 1.380(7) . ?
C7 C8A 1.408(6) . ?
C8A C8B 0.92(2) . ?
C8A C10A 1.390(6) . ?
C8A C10B 1.596(17) . ?
C8B C10B 1.39(2) . ?
C8B C10A 1.724(18) . ?
C9A C9B 0.762(15) . ?
C9A C11A 1.391(8) . ?
C9A C11B 1.47(2) . ?
C9B C11B 1.37(3) . ?
C9B C11A 1.669(19) . ?
C10A C10B 0.901(17) . ?
C10A C12 1.371(5) . ?
C10B C12 1.365(16) . ?
C11A C11B 0.754(16) . ?
C11A C12 1.363(7) . ?
C11B C12 1.428(19) . ?
C13 C14 1.352(6) . ?
C13 C17B 1.388(11) . ?
C13 C17A 1.452(11) . ?
C14 C15 1.391(7) . ?
C15 C18 1.369(6) . ?
C16A C16B 0.769(11) . ?
C16A C17A 1.378(14) . ?
C16A C17B 1.477(15) . ?
C16A C18 1.492(12) . ?
C16B C18 1.322(11) . ?
C16B C17B 1.386(15) . ?
C16B C17A 1.665(15) . ?
C17B C17A 0.737(12) . ?
C18 C18 1.471(9) 5_666 ?
C19 O14 1.383(12) . ?
C19 N7 1.455(13) . ?
C19 C19 1.89(3) 2_656 ?
C20 N7 1.225(14) . ?
O14 C19 1.383(12) 2_656 ?
N7 C21 1.257(16) 2_656 ?
N7 N7 1.257(16) 2_656 ?
